data_7711900
loop_
_publ_author_name
'Ludwig, Stephan'
'Hamann, Friederike M.'
'Helmdach, Kai'
'Villinger, Alexander'
'Seidel, Wolfram W.'

_publ_section_title
;
 Tuning the potential of redox-active diphosphine ligands based on the
 alkyne complexes
 [Tp*W(CO)L{&#x3b7;<sup>2</sup>-C<sub>2</sub>(PPh<sub>2</sub>)<sub>2</sub>}].
;
_journal_issue 2
_journal_name_full 'Dalton transactions (Cambridge, England : 2003)'
_journal_page_first 326
_journal_page_last 337
_journal_paper_doi 10.1039/d2dt02794a
_journal_volume 52
_journal_year 2023
_chemical_formula_moiety 'C33 H39 B Br N6 O P W, C5 H12'
_chemical_formula_sum 'C38 H51 B Br N6 O P W'
_chemical_formula_weight 913.38
_chemical_name_systematic
\h2-{Bis(diphenylphosphanyl)ethyne}-bromido-carbonyl-hydrido{tris(3,4,5-trimethylpyrazolyl)borato}-tungsten(II)
_chemical_properties_physical Air-sensitive,Moisture-sensitive
_space_group_crystal_system orthorhombic
_space_group_IT_number 29
_space_group_name_Hall 'P 2c -2ac'
_space_group_name_H-M_alt 'P c a 21'
_atom_sites_solution_hydrogens geom
_audit_creation_method SHELXL-2014
_audit_update_record
;
2022-08-24 deposited with the CCDC.	2022-12-12 downloaded from the CCDC.
;
_cell_angle_alpha 90
_cell_angle_beta 90
_cell_angle_gamma 90
_cell_formula_units_Z 4
_cell_length_a 16.5493(5)
_cell_length_b 10.3618(2)
_cell_length_c 22.0549(6)
_cell_measurement_reflns_used 9879
_cell_measurement_temperature 123(2)
_cell_measurement_theta_max 32.09
_cell_measurement_theta_min 2.50
_cell_volume 3781.99(17)
_computing_cell_refinement 'Bruker SAINT'
_computing_data_collection 'Bruker APEX2'
_computing_data_reduction 'Bruker SAINT'
_computing_molecular_graphics 'Mercury 2016 '
_computing_publication_material 'SHELXL-2014 (Sheldrick, 2014)'
_computing_structure_refinement 'SHELXL-2014 (Sheldrick, 2014)'
_computing_structure_solution 'SHELXS-97 (Sheldrick 2008)'
_diffrn_ambient_temperature 123(2)
_diffrn_measured_fraction_theta_full 0.999
_diffrn_measured_fraction_theta_max 0.999
_diffrn_measurement_device_type 'Bruker D8 QUEST diffractometer'
_diffrn_measurement_method '\f and \w scans'
_diffrn_radiation_monochromator multilayer
_diffrn_radiation_type MoK\a
_diffrn_radiation_wavelength 0.71073
_diffrn_reflns_av_R_equivalents 0.0570
_diffrn_reflns_av_unetI/netI 0.0666
_diffrn_reflns_Laue_measured_fraction_full 0.999
_diffrn_reflns_Laue_measured_fraction_max 0.999
_diffrn_reflns_limit_h_max 23
_diffrn_reflns_limit_h_min -23
_diffrn_reflns_limit_k_max 15
_diffrn_reflns_limit_k_min -14
_diffrn_reflns_limit_l_max 31
_diffrn_reflns_limit_l_min -31
_diffrn_reflns_number 41114
_diffrn_reflns_point_group_measured_fraction_full 0.999
_diffrn_reflns_point_group_measured_fraction_max 0.999
_diffrn_reflns_theta_full 25.242
_diffrn_reflns_theta_max 31.000
_diffrn_reflns_theta_min 2.319
_diffrn_source 'microfocus sealed tube'
_exptl_absorpt_coefficient_mu 4.192
_exptl_absorpt_correction_T_max 0.7464
_exptl_absorpt_correction_T_min 0.5602
_exptl_absorpt_correction_type multi-scan
_exptl_absorpt_process_details '(SADABS; Sheldrick, 2014)'
_exptl_crystal_colour blue
_exptl_crystal_density_diffrn 1.604
_exptl_crystal_description block
_exptl_crystal_F_000 1832
_exptl_crystal_recrystallization_method 'Re-crystallisation from solvent: dichloromethane / n-pentane'
_exptl_crystal_size_max 0.210
_exptl_crystal_size_mid 0.120
_exptl_crystal_size_min 0.110
_platon_squeeze_details
;
The unit cell contains one n-pentane molecule which has been treated 
as a diffuse contribution to the overall scattering without specific atom 
positions by SQUEEZE/PLATON. This was removed from the model, but included 
in the empirical formula.
;
_refine_diff_density_max 1.855
_refine_diff_density_min -1.908
_refine_diff_density_rms 0.129
_refine_ls_abs_structure_details
;
 Refined as an inversion twin.
;
_refine_ls_abs_structure_Flack 0.018(9)
_refine_ls_extinction_method none
_refine_ls_goodness_of_fit_ref 1.001
_refine_ls_hydrogen_treatment constr
_refine_ls_matrix_type full
_refine_ls_number_parameters 397
_refine_ls_number_reflns 11985
_refine_ls_number_restraints 0
_refine_ls_restrained_S_all 1.001
_refine_ls_R_factor_all 0.0502
_refine_ls_R_factor_gt 0.0346
_refine_ls_shift/su_max 0.002
_refine_ls_shift/su_mean 0.000
_refine_ls_structure_factor_coef Fsqd
_refine_ls_weighting_details 'w=1/[\s^2^(Fo^2^)+(0.0236P)^2^] where P=(Fo^2^+2Fc^2^)/3'
_refine_ls_weighting_scheme calc
_refine_ls_wR_factor_gt 0.0636
_refine_ls_wR_factor_ref 0.0676
_reflns_Friedel_coverage 0.954
_reflns_Friedel_fraction_full 0.999
_reflns_Friedel_fraction_max 1.000
_reflns_number_gt 9887
_reflns_number_total 11985
_reflns_threshold_expression 'I > 2\s(I)'
_cod_data_source_file d2dt02794a2.cif
_cod_data_source_block kh_sl285
_cod_depositor_comments 'Adding full bibliography for 7711895--7711909.cif.'
_cod_database_code 7711900
_shelx_space_group_comment
;
The symmetry employed for this shelxl refinement is uniquely defined
by the following loop, which should always be used as a source of
symmetry information in preference to the above space-group names.
They are only intended as comments.
;
_platon_squeeze_void_probe_radius 1.20
_shelxl_version_number 2014-3

loop_
_space_group_symop_operation_xyz
'x, y, z'
'-x, -y, z+1/2'
'x+1/2, -y, z'
'-x+1/2, y, z+1/2'

loop_
_atom_site_label
_atom_site_type_symbol
_atom_site_fract_x
_atom_site_fract_y
_atom_site_fract_z
_atom_site_U_iso_or_equiv
_atom_site_adp_type
_atom_site_occupancy
_atom_site_site_symmetry_order
_atom_site_calc_flag
_atom_site_refinement_flags_posn
_atom_site_refinement_flags_adp
_atom_site_refinement_flags_occupancy
_atom_site_disorder_assembly
_atom_site_disorder_group
W1 W 0.98085(2) 0.58726(2) 0.9998 0.01232(5) Uani 1 1 d . . . . .
Br1 Br 1.09036(4) 0.71498(6) 1.05740(3) 0.02084(12) Uani 1 1 d . . . . .
P1 P 1.09758(10) 0.44462(15) 0.86998(7) 0.0166(3) Uani 1 1 d . . . . .
O1 O 0.8830(3) 0.8367(4) 0.9732(2) 0.0304(11) Uani 1 1 d . . . . .
N1 N 0.9123(3) 0.5752(4) 1.0860(2) 0.0140(10) Uani 1 1 d . . . . .
N2 N 0.8800(3) 0.4580(4) 1.1032(2) 0.0128(9) Uani 1 1 d . . . . .
N3 N 1.0397(3) 0.4119(4) 1.0382(2) 0.0137(9) Uani 1 1 d . . . . .
N4 N 0.9922(3) 0.3171(4) 1.0635(2) 0.0119(9) Uani 1 1 d . . . . .
N5 N 0.8818(3) 0.4598(4) 0.9715(2) 0.0145(10) Uani 1 1 d . . . . .
N6 N 0.8656(2) 0.3493(4) 1.0046(3) 0.0132(9) Uani 1 1 d . . . . .
B1 B 0.9004(4) 0.3339(6) 1.0680(3) 0.0151(13) Uani 1 1 d . . . . .
H1 H 0.8762 0.2590 1.0881 0.018 Uiso 1 1 calc R U . . .
C1 C 1.0383(4) 0.5410(6) 0.9203(3) 0.0173(12) Uani 1 1 d . . . . .
C2 C 1.0037(4) 0.6559(6) 0.9152(3) 0.0186(13) Uani 1 1 d . . . . .
H2 H 0.9952 0.7251 0.8891 0.022 Uiso 1 1 calc R U . . .
C3 C 0.9188(4) 0.7439(5) 0.9843(3) 0.0196(14) Uani 1 1 d . . . . .
C4 C 0.9039(4) 0.8028(6) 1.1243(3) 0.0206(13) Uani 1 1 d . . . . .
H4A H 0.8749 0.8474 1.1556 0.031 Uiso 1 1 calc R U . . .
H4B H 0.9609 0.8112 1.1311 0.031 Uiso 1 1 calc R U . . .
H4C H 0.8903 0.8393 1.0856 0.031 Uiso 1 1 calc R U . . .
C5 C 0.8813(4) 0.6636(5) 1.1250(3) 0.0154(11) Uani 1 1 d . . . . .
C6 C 0.8308(4) 0.6029(6) 1.1668(3) 0.0176(12) Uani 1 1 d . . . . .
C7 C 0.8314(3) 0.4732(6) 1.1512(3) 0.0164(12) Uani 1 1 d . . . . .
C8 C 0.7852(4) 0.3640(6) 1.1803(3) 0.0243(14) Uani 1 1 d . . . . .
H8A H 0.7543 0.3966 1.2138 0.037 Uiso 1 1 calc R U . . .
H8B H 0.7494 0.3262 1.1510 0.037 Uiso 1 1 calc R U . . .
H8C H 0.8225 0.2998 1.1945 0.037 Uiso 1 1 calc R U . . .
C9 C 0.7851(4) 0.6648(6) 1.2181(3) 0.0266(14) Uani 1 1 d . . . . .
H9A H 0.7956 0.7559 1.2184 0.040 Uiso 1 1 calc R U . . .
H9B H 0.7282 0.6503 1.2127 0.040 Uiso 1 1 calc R U . . .
H9C H 0.8022 0.6277 1.2558 0.040 Uiso 1 1 calc R U . . .
C10 C 1.1891(3) 0.4363(6) 1.0151(3) 0.0225(14) Uani 1 1 d . . . . .
H10A H 1.2365 0.3844 1.0212 0.034 Uiso 1 1 calc R U . . .
H10B H 1.1820 0.4524 0.9726 0.034 Uiso 1 1 calc R U . . .
H10C H 1.1953 0.5169 1.0361 0.034 Uiso 1 1 calc R U . . .
C11 C 1.1166(3) 0.3666(6) 1.0393(3) 0.0159(11) Uani 1 1 d . . . . .
C12 C 1.1178(4) 0.2439(5) 1.0648(3) 0.0182(12) Uani 1 1 d . . . . .
C13 C 1.0379(4) 0.2142(7) 1.0796(3) 0.0155(13) Uani 1 1 d . . . . .
C14 C 1.0037(4) 0.0926(6) 1.1040(4) 0.0251(14) Uani 1 1 d . . . . .
H14A H 1.0466 0.0330 1.1123 0.038 Uiso 1 1 calc R U . . .
H14B H 0.9746 0.1106 1.1407 0.038 Uiso 1 1 calc R U . . .
H14C H 0.9675 0.0556 1.0747 0.038 Uiso 1 1 calc R U . . .
C15 C 1.1914(4) 0.1588(6) 1.0726(3) 0.0275(15) Uani 1 1 d . . . . .
H15A H 1.1758 0.0791 1.0914 0.041 Uiso 1 1 calc R U . . .
H15B H 1.2148 0.1413 1.0336 0.041 Uiso 1 1 calc R U . . .
H15C H 1.2304 0.2021 1.0977 0.041 Uiso 1 1 calc R U . . .
C16 C 0.8382(4) 0.5535(6) 0.8718(3) 0.0215(13) Uani 1 1 d . . . . .
H16A H 0.8041 0.5272 0.8387 0.032 Uiso 1 1 calc R U . . .
H16B H 0.8177 0.6321 0.8889 0.032 Uiso 1 1 calc R U . . .
H16C H 0.8921 0.5673 0.8571 0.032 Uiso 1 1 calc R U . . .
C17 C 0.8390(4) 0.4500(6) 0.9194(3) 0.0156(11) Uani 1 1 d . . . . .
C18 C 0.7963(4) 0.3350(6) 0.9179(3) 0.0194(13) Uani 1 1 d . . . . .
C19 C 0.8143(3) 0.2732(6) 0.9727(3) 0.0192(12) Uani 1 1 d . . . . .
C20 C 0.7837(3) 0.1474(5) 0.9969(4) 0.0268(13) Uani 1 1 d . . . . .
H20A H 0.7483 0.1084 0.9677 0.040 Uiso 1 1 calc R U . . .
H20B H 0.8285 0.0909 1.0046 0.040 Uiso 1 1 calc R U . . .
H20C H 0.7546 0.1622 1.0339 0.040 Uiso 1 1 calc R U . . .
C21 C 0.7440(5) 0.2823(7) 0.8686(3) 0.0335(17) Uani 1 1 d . . . . .
H21A H 0.7225 0.2003 0.8808 0.050 Uiso 1 1 calc R U . . .
H21B H 0.7003 0.3411 0.8609 0.050 Uiso 1 1 calc R U . . .
H21C H 0.7754 0.2718 0.8323 0.050 Uiso 1 1 calc R U . . .
C22 C 1.0841(4) 0.2777(6) 0.8951(3) 0.0184(12) Uani 1 1 d . . . . .
C23 C 1.0127(4) 0.2289(8) 0.9187(3) 0.0235(17) Uani 1 1 d . . . . .
H23 H 0.9673 0.2815 0.9219 0.028 Uiso 1 1 calc R U . . .
C24 C 1.0093(4) 0.1017(6) 0.9373(3) 0.0252(14) Uani 1 1 d . . . . .
H24 H 0.9611 0.0683 0.9523 0.030 Uiso 1 1 calc R U . . .
C25 C 1.0770(5) 0.0236(7) 0.9338(3) 0.0334(17) Uani 1 1 d . . . . .
H25 H 1.0744 -0.0614 0.9472 0.040 Uiso 1 1 calc R U . . .
C26 C 1.1472(5) 0.0709(7) 0.9107(4) 0.0371(18) Uani 1 1 d . . . . .
H26 H 1.1923 0.0178 0.9076 0.044 Uiso 1 1 calc R U . . .
C27 C 1.1518(4) 0.1982(6) 0.8916(3) 0.0258(14) Uani 1 1 d . . . . .
H27 H 1.2001 0.2306 0.8765 0.031 Uiso 1 1 calc R U . . .
C28 C 1.0347(4) 0.4572(7) 0.8016(3) 0.0184(13) Uani 1 1 d . . . . .
C29 C 0.9919(5) 0.3540(7) 0.7766(3) 0.0240(15) Uani 1 1 d . . . . .
H29 H 0.9940 0.2731 0.7949 0.029 Uiso 1 1 calc R U . . .
C30 C 0.9460(5) 0.3723(8) 0.7245(3) 0.0298(16) Uani 1 1 d . . . . .
H30 H 0.9159 0.3042 0.7088 0.036 Uiso 1 1 calc R U . . .
C31 C 0.9447(5) 0.4904(8) 0.6957(3) 0.0323(18) Uani 1 1 d . . . . .
H31 H 0.9153 0.5008 0.6601 0.039 Uiso 1 1 calc R U . . .
C32 C 0.9871(5) 0.5933(7) 0.7198(4) 0.0289(17) Uani 1 1 d . . . . .
H32 H 0.9853 0.6734 0.7009 0.035 Uiso 1 1 calc R U . . .
C33 C 1.0327(4) 0.5766(7) 0.7728(3) 0.0235(15) Uani 1 1 d . . . . .
H33 H 1.0617 0.6456 0.7888 0.028 Uiso 1 1 calc R U . . .

loop_
_atom_site_aniso_label
_atom_site_aniso_U_11
_atom_site_aniso_U_22
_atom_site_aniso_U_33
_atom_site_aniso_U_23
_atom_site_aniso_U_13
_atom_site_aniso_U_12
W1 0.01400(9) 0.01104(8) 0.01192(8) 0.00134(14) 0.00164(14) -0.00146(8)
Br1 0.0214(3) 0.0204(3) 0.0207(3) -0.0015(2) 0.0001(3) -0.0084(2)
P1 0.0157(8) 0.0198(8) 0.0142(7) 0.0023(6) 0.0026(6) 0.0020(6)
O1 0.034(3) 0.024(2) 0.033(3) 0.008(2) 0.005(2) 0.007(2)
N1 0.016(2) 0.015(2) 0.011(2) -0.0011(18) 0.0018(18) 0.0012(19)
N2 0.016(2) 0.013(2) 0.009(2) 0.0022(18) 0.0031(19) -0.0016(19)
N3 0.010(2) 0.015(2) 0.016(2) 0.0021(19) 0.0000(17) -0.0027(18)
N4 0.012(2) 0.010(2) 0.015(2) 0.0046(18) 0.0015(19) -0.0002(17)
N5 0.014(2) 0.011(2) 0.018(2) 0.0029(19) 0.002(2) 0.0017(18)
N6 0.0119(19) 0.0119(18) 0.016(2) -0.004(2) 0.002(2) -0.0010(14)
B1 0.014(3) 0.012(3) 0.020(3) 0.003(2) 0.004(3) -0.002(2)
C1 0.013(3) 0.022(3) 0.017(3) 0.001(2) 0.001(2) -0.001(2)
C2 0.018(3) 0.019(3) 0.018(3) 0.007(2) 0.003(2) -0.001(2)
C3 0.024(3) 0.014(3) 0.021(3) -0.003(2) 0.009(2) -0.007(2)
C4 0.025(3) 0.018(3) 0.019(3) -0.005(2) 0.003(3) -0.003(2)
C5 0.017(3) 0.015(3) 0.014(3) -0.001(2) 0.001(2) 0.002(2)
C6 0.019(3) 0.021(3) 0.013(3) 0.000(2) 0.000(2) 0.003(2)
C7 0.013(3) 0.023(3) 0.013(3) 0.002(2) 0.002(2) 0.003(2)
C8 0.027(4) 0.025(3) 0.021(3) 0.005(3) 0.009(3) 0.001(3)
C9 0.029(4) 0.028(4) 0.023(3) -0.001(3) 0.008(3) 0.003(3)
C10 0.015(3) 0.031(3) 0.021(3) 0.006(2) 0.001(2) -0.005(2)
C11 0.013(3) 0.021(3) 0.014(3) -0.002(2) 0.001(2) 0.002(2)
C12 0.018(3) 0.022(3) 0.015(3) -0.001(2) -0.002(2) 0.002(2)
C13 0.019(3) 0.010(3) 0.018(3) 0.003(2) -0.005(3) 0.003(3)
C14 0.021(3) 0.020(3) 0.034(4) 0.006(3) 0.002(3) -0.001(2)
C15 0.026(4) 0.031(4) 0.026(4) 0.003(3) -0.004(3) 0.006(3)
C16 0.020(3) 0.028(3) 0.016(3) 0.001(3) -0.003(2) 0.002(3)
C17 0.015(3) 0.016(3) 0.016(3) -0.003(2) 0.002(2) 0.003(2)
C18 0.017(3) 0.019(3) 0.022(3) -0.007(2) -0.003(2) 0.005(2)
C19 0.012(3) 0.019(3) 0.027(3) -0.012(2) -0.001(2) 0.000(2)
C20 0.024(3) 0.019(3) 0.038(3) -0.003(4) -0.006(4) -0.005(2)
C21 0.035(4) 0.029(4) 0.037(4) -0.009(3) -0.019(3) 0.004(3)
C22 0.020(3) 0.018(3) 0.017(3) 0.002(2) -0.002(2) 0.001(2)
C23 0.024(4) 0.025(4) 0.021(3) -0.002(3) 0.004(3) 0.001(3)
C24 0.033(4) 0.019(3) 0.023(3) 0.002(3) 0.002(3) -0.004(3)
C25 0.050(5) 0.024(4) 0.026(4) 0.003(3) 0.003(3) 0.010(3)
C26 0.035(4) 0.029(4) 0.047(5) 0.006(3) -0.002(4) 0.018(3)
C27 0.023(3) 0.025(3) 0.029(4) 0.004(3) 0.001(3) 0.008(3)
C28 0.015(3) 0.027(4) 0.013(3) 0.002(3) 0.004(2) 0.002(3)
C29 0.029(4) 0.025(4) 0.017(3) -0.003(3) -0.002(3) 0.002(3)
C30 0.023(4) 0.042(4) 0.024(4) -0.005(3) -0.006(3) 0.001(3)
C31 0.028(4) 0.052(5) 0.017(3) 0.000(3) -0.003(3) 0.012(4)
C32 0.039(5) 0.030(5) 0.018(3) 0.009(3) 0.002(3) 0.011(3)
C33 0.024(4) 0.030(4) 0.016(3) 0.001(3) 0.004(3) 0.000(3)

loop_
_atom_type_symbol
_atom_type_description
_atom_type_scat_dispersion_real
_atom_type_scat_dispersion_imag
_atom_type_scat_source
C C 0.0033 0.0016 'International Tables Vol C Tables 4.2.6.8 and 6.1.1.4'
H H 0.0000 0.0000 'International Tables Vol C Tables 4.2.6.8 and 6.1.1.4'
B B 0.0013 0.0007 'International Tables Vol C Tables 4.2.6.8 and 6.1.1.4'
N N 0.0061 0.0033 'International Tables Vol C Tables 4.2.6.8 and 6.1.1.4'
O O 0.0106 0.0060 'International Tables Vol C Tables 4.2.6.8 and 6.1.1.4'
P P 0.1023 0.0942 'International Tables Vol C Tables 4.2.6.8 and 6.1.1.4'
Br Br -0.2901 2.4595 'International Tables Vol C Tables 4.2.6.8 and 6.1.1.4'
W W -0.8490 6.8722 'International Tables Vol C Tables 4.2.6.8 and 6.1.1.4'

loop_
_geom_angle_atom_site_label_1
_geom_angle_atom_site_label_2
_geom_angle_atom_site_label_3
_geom_angle
_geom_angle_site_symmetry_1
_geom_angle_site_symmetry_3
_geom_angle_publ_flag
C3 W1 C2 69.3(2) . . ?
C3 W1 C1 106.8(2) . . ?
C2 W1 C1 37.9(3) . . ?
C3 W1 N5 93.3(2) . . ?
C2 W1 N5 95.1(2) . . ?
C1 W1 N5 87.9(2) . . ?
C3 W1 N1 85.9(2) . . ?
C2 W1 N1 154.4(2) . . ?
C1 W1 N1 163.1(2) . . ?
N5 W1 N1 80.09(18) . . ?
C3 W1 N3 167.1(2) . . ?
C2 W1 N3 123.6(2) . . ?
C1 W1 N3 86.1(2) . . ?
N5 W1 N3 86.79(17) . . ?
N1 W1 N3 81.48(17) . . ?
C3 W1 Br1 91.69(17) . . ?
C2 W1 Br1 98.15(18) . . ?
C1 W1 Br1 102.43(17) . . ?
N5 W1 Br1 166.75(13) . . ?
N1 W1 Br1 88.04(13) . . ?
N3 W1 Br1 85.63(12) . . ?
C1 P1 C22 105.9(3) . . ?
C1 P1 C28 99.2(3) . . ?
C22 P1 C28 104.3(3) . . ?
C5 N1 N2 105.8(5) . . ?
C5 N1 W1 134.4(4) . . ?
N2 N1 W1 118.9(3) . . ?
C7 N2 N1 110.3(5) . . ?
C7 N2 B1 128.9(5) . . ?
N1 N2 B1 120.8(4) . . ?
C11 N3 N4 106.3(4) . . ?
C11 N3 W1 134.4(4) . . ?
N4 N3 W1 119.1(3) . . ?
C13 N4 N3 110.5(5) . . ?
C13 N4 B1 128.7(5) . . ?
N3 N4 B1 120.8(4) . . ?
C17 N5 N6 106.5(5) . . ?
C17 N5 W1 132.6(4) . . ?
N6 N5 W1 119.6(4) . . ?
C19 N6 N5 109.3(6) . . ?
C19 N6 B1 130.8(5) . . ?
N5 N6 B1 119.8(5) . . ?
N6 B1 N4 109.1(5) . . ?
N6 B1 N2 107.1(5) . . ?
N4 B1 N2 110.2(5) . . ?
N6 B1 H1 110.1 . . ?
N4 B1 H1 110.1 . . ?
N2 B1 H1 110.1 . . ?
C2 C1 P1 133.3(5) . . ?
C2 C1 W1 70.3(4) . . ?
P1 C1 W1 156.4(4) . . ?
C1 C2 W1 71.8(4) . . ?
C1 C2 H2 144.1 . . ?
W1 C2 H2 144.1 . . ?
O1 C3 W1 177.8(5) . . ?
C5 C4 H4A 109.5 . . ?
C5 C4 H4B 109.5 . . ?
H4A C4 H4B 109.5 . . ?
C5 C4 H4C 109.5 . . ?
H4A C4 H4C 109.5 . . ?
H4B C4 H4C 109.5 . . ?
N1 C5 C6 110.0(5) . . ?
N1 C5 C4 123.4(5) . . ?
C6 C5 C4 126.5(5) . . ?
C7 C6 C5 105.7(5) . . ?
C7 C6 C9 127.0(6) . . ?
C5 C6 C9 127.3(5) . . ?
N2 C7 C6 108.2(5) . . ?
N2 C7 C8 123.5(5) . . ?
C6 C7 C8 128.2(6) . . ?
C7 C8 H8A 109.5 . . ?
C7 C8 H8B 109.5 . . ?
H8A C8 H8B 109.5 . . ?
C7 C8 H8C 109.5 . . ?
H8A C8 H8C 109.5 . . ?
H8B C8 H8C 109.5 . . ?
C6 C9 H9A 109.5 . . ?
C6 C9 H9B 109.5 . . ?
H9A C9 H9B 109.5 . . ?
C6 C9 H9C 109.5 . . ?
H9A C9 H9C 109.5 . . ?
H9B C9 H9C 109.5 . . ?
C11 C10 H10A 109.5 . . ?
C11 C10 H10B 109.5 . . ?
H10A C10 H10B 109.5 . . ?
C11 C10 H10C 109.5 . . ?
H10A C10 H10C 109.5 . . ?
H10B C10 H10C 109.5 . . ?
N3 C11 C12 109.8(5) . . ?
N3 C11 C10 125.3(5) . . ?
C12 C11 C10 124.9(5) . . ?
C11 C12 C13 106.4(5) . . ?
C11 C12 C15 126.2(6) . . ?
C13 C12 C15 127.4(6) . . ?
N4 C13 C12 107.1(5) . . ?
N4 C13 C14 123.4(6) . . ?
C12 C13 C14 129.4(6) . . ?
C13 C14 H14A 109.5 . . ?
C13 C14 H14B 109.5 . . ?
H14A C14 H14B 109.5 . . ?
C13 C14 H14C 109.5 . . ?
H14A C14 H14C 109.5 . . ?
H14B C14 H14C 109.5 . . ?
C12 C15 H15A 109.5 . . ?
C12 C15 H15B 109.5 . . ?
H15A C15 H15B 109.5 . . ?
C12 C15 H15C 109.5 . . ?
H15A C15 H15C 109.5 . . ?
H15B C15 H15C 109.5 . . ?
C17 C16 H16A 109.5 . . ?
C17 C16 H16B 109.5 . . ?
H16A C16 H16B 109.5 . . ?
C17 C16 H16C 109.5 . . ?
H16A C16 H16C 109.5 . . ?
H16B C16 H16C 109.5 . . ?
N5 C17 C18 110.6(5) . . ?
N5 C17 C16 123.1(5) . . ?
C18 C17 C16 126.4(5) . . ?
C17 C18 C19 105.3(5) . . ?
C17 C18 C21 128.8(6) . . ?
C19 C18 C21 125.8(6) . . ?
N6 C19 C18 108.3(5) . . ?
N6 C19 C20 122.3(6) . . ?
C18 C19 C20 129.4(6) . . ?
C19 C20 H20A 109.5 . . ?
C19 C20 H20B 109.5 . . ?
H20A C20 H20B 109.5 . . ?
C19 C20 H20C 109.5 . . ?
H20A C20 H20C 109.5 . . ?
H20B C20 H20C 109.5 . . ?
C18 C21 H21A 109.5 . . ?
C18 C21 H21B 109.5 . . ?
H21A C21 H21B 109.5 . . ?
C18 C21 H21C 109.5 . . ?
H21A C21 H21C 109.5 . . ?
H21B C21 H21C 109.5 . . ?
C23 C22 C27 119.4(6) . . ?
C23 C22 P1 124.2(5) . . ?
C27 C22 P1 116.4(5) . . ?
C24 C23 C22 119.6(7) . . ?
C24 C23 H23 120.2 . . ?
C22 C23 H23 120.2 . . ?
C23 C24 C25 120.6(7) . . ?
C23 C24 H24 119.7 . . ?
C25 C24 H24 119.7 . . ?
C26 C25 C24 120.1(7) . . ?
C26 C25 H25 120.0 . . ?
C24 C25 H25 120.0 . . ?
C25 C26 C27 120.2(7) . . ?
C25 C26 H26 119.9 . . ?
C27 C26 H26 119.9 . . ?
C26 C27 C22 120.2(7) . . ?
C26 C27 H27 119.9 . . ?
C22 C27 H27 119.9 . . ?
C33 C28 C29 119.4(7) . . ?
C33 C28 P1 116.7(6) . . ?
C29 C28 P1 123.8(6) . . ?
C30 C29 C28 119.9(7) . . ?
C30 C29 H29 120.1 . . ?
C28 C29 H29 120.1 . . ?
C31 C30 C29 120.7(8) . . ?
C31 C30 H30 119.7 . . ?
C29 C30 H30 119.7 . . ?
C30 C31 C32 120.0(7) . . ?
C30 C31 H31 120.0 . . ?
C32 C31 H31 120.0 . . ?
C31 C32 C33 119.9(7) . . ?
C31 C32 H32 120.0 . . ?
C33 C32 H32 120.0 . . ?
C28 C33 C32 120.1(7) . . ?
C28 C33 H33 120.0 . . ?
C32 C33 H33 120.0 . . ?

loop_
_geom_bond_atom_site_label_1
_geom_bond_atom_site_label_2
_geom_bond_distance
_geom_bond_site_symmetry_2
_geom_bond_publ_flag
W1 C3 1.951(6) . ?
W1 C2 2.032(6) . ?
W1 C1 2.050(6) . ?
W1 N5 2.196(5) . ?
W1 N1 2.217(5) . ?
W1 N3 2.229(4) . ?
W1 Br1 2.5788(6) . ?
P1 C1 1.787(6) . ?
P1 C22 1.830(6) . ?
P1 C28 1.838(7) . ?
O1 C3 1.156(7) . ?
N1 C5 1.358(7) . ?
N1 N2 1.380(6) . ?
N2 C7 1.340(7) . ?
N2 B1 1.539(8) . ?
N3 C11 1.355(7) . ?
N3 N4 1.376(6) . ?
N4 C13 1.355(8) . ?
N4 B1 1.533(7) . ?
N5 C17 1.354(7) . ?
N5 N6 1.384(7) . ?
N6 C19 1.355(7) . ?
N6 B1 1.522(9) . ?
B1 H1 0.9800 . ?
C1 C2 1.326(9) . ?
C2 H2 0.9300 . ?
C4 C5 1.490(8) . ?
C4 H4A 0.9600 . ?
C4 H4B 0.9600 . ?
C4 H4C 0.9600 . ?
C5 C6 1.393(8) . ?
C6 C7 1.387(8) . ?
C6 C9 1.505(8) . ?
C7 C8 1.508(9) . ?
C8 H8A 0.9600 . ?
C8 H8B 0.9600 . ?
C8 H8C 0.9600 . ?
C9 H9A 0.9600 . ?
C9 H9B 0.9600 . ?
C9 H9C 0.9600 . ?
C10 C11 1.500(8) . ?
C10 H10A 0.9600 . ?
C10 H10B 0.9600 . ?
C10 H10C 0.9600 . ?
C11 C12 1.391(8) . ?
C12 C13 1.397(9) . ?
C12 C15 1.513(8) . ?
C13 C14 1.482(9) . ?
C14 H14A 0.9600 . ?
C14 H14B 0.9600 . ?
C14 H14C 0.9600 . ?
C15 H15A 0.9600 . ?
C15 H15B 0.9600 . ?
C15 H15C 0.9600 . ?
C16 C17 1.502(8) . ?
C16 H16A 0.9600 . ?
C16 H16B 0.9600 . ?
C16 H16C 0.9600 . ?
C17 C18 1.386(8) . ?
C18 C19 1.400(9) . ?
C18 C21 1.494(9) . ?
C19 C20 1.497(8) . ?
C20 H20A 0.9600 . ?
C20 H20B 0.9600 . ?
C20 H20C 0.9600 . ?
C21 H21A 0.9600 . ?
C21 H21B 0.9600 . ?
C21 H21C 0.9600 . ?
C22 C23 1.388(9) . ?
C22 C27 1.392(8) . ?
C23 C24 1.381(10) . ?
C23 H23 0.9300 . ?
C24 C25 1.385(9) . ?
C24 H24 0.9300 . ?
C25 C26 1.361(11) . ?
C25 H25 0.9300 . ?
C26 C27 1.386(9) . ?
C26 H26 0.9300 . ?
C27 H27 0.9300 . ?
C28 C33 1.391(10) . ?
C28 C29 1.395(10) . ?
C29 C30 1.392(10) . ?
C29 H29 0.9300 . ?
C30 C31 1.378(11) . ?
C30 H30 0.9300 . ?
C31 C32 1.382(11) . ?
C31 H31 0.9300 . ?
C32 C33 1.404(11) . ?
C32 H32 0.9300 . ?
C33 H33 0.9300 . ?

loop_
_geom_torsion_atom_site_label_1
_geom_torsion_atom_site_label_2
_geom_torsion_atom_site_label_3
_geom_torsion_atom_site_label_4
_geom_torsion
_geom_torsion_site_symmetry_1
_geom_torsion_site_symmetry_2
_geom_torsion_site_symmetry_3
_geom_torsion_site_symmetry_4
_geom_torsion_publ_flag
C5 N1 N2 C7 -0.4(6) . . . . ?
W1 N1 N2 C7 -171.0(4) . . . . ?
C5 N1 N2 B1 178.7(5) . . . . ?
W1 N1 N2 B1 8.1(7) . . . . ?
C11 N3 N4 C13 -0.5(6) . . . . ?
W1 N3 N4 C13 174.9(4) . . . . ?
C11 N3 N4 B1 -178.3(5) . . . . ?
W1 N3 N4 B1 -2.9(7) . . . . ?
C17 N5 N6 C19 0.6(6) . . . . ?
W1 N5 N6 C19 -167.7(3) . . . . ?
C17 N5 N6 B1 -176.0(5) . . . . ?
W1 N5 N6 B1 15.7(6) . . . . ?
C19 N6 B1 N4 115.4(6) . . . . ?
N5 N6 B1 N4 -68.8(6) . . . . ?
C19 N6 B1 N2 -125.4(6) . . . . ?
N5 N6 B1 N2 50.4(6) . . . . ?
C13 N4 B1 N6 -116.6(6) . . . . ?
N3 N4 B1 N6 60.7(6) . . . . ?
C13 N4 B1 N2 126.1(6) . . . . ?
N3 N4 B1 N2 -56.6(7) . . . . ?
C7 N2 B1 N6 114.0(6) . . . . ?
N1 N2 B1 N6 -64.9(6) . . . . ?
C7 N2 B1 N4 -127.5(6) . . . . ?
N1 N2 B1 N4 53.6(7) . . . . ?
C22 P1 C1 C2 -155.0(6) . . . . ?
C28 P1 C1 C2 -47.3(7) . . . . ?
C22 P1 C1 W1 26.5(9) . . . . ?
C28 P1 C1 W1 134.3(9) . . . . ?
P1 C1 C2 W1 -179.3(6) . . . . ?
N2 N1 C5 C6 0.6(7) . . . . ?
W1 N1 C5 C6 169.1(4) . . . . ?
N2 N1 C5 C4 177.0(5) . . . . ?
W1 N1 C5 C4 -14.5(9) . . . . ?
N1 C5 C6 C7 -0.7(7) . . . . ?
C4 C5 C6 C7 -176.8(6) . . . . ?
N1 C5 C6 C9 179.3(6) . . . . ?
C4 C5 C6 C9 3.1(10) . . . . ?
N1 N2 C7 C6 0.0(7) . . . . ?
B1 N2 C7 C6 -179.0(6) . . . . ?
N1 N2 C7 C8 178.6(5) . . . . ?
B1 N2 C7 C8 -0.4(10) . . . . ?
C5 C6 C7 N2 0.4(7) . . . . ?
C9 C6 C7 N2 -179.5(6) . . . . ?
C5 C6 C7 C8 -178.1(6) . . . . ?
C9 C6 C7 C8 1.9(11) . . . . ?
N4 N3 C11 C12 0.2(6) . . . . ?
W1 N3 C11 C12 -174.1(4) . . . . ?
N4 N3 C11 C10 178.6(5) . . . . ?
W1 N3 C11 C10 4.3(9) . . . . ?
N3 C11 C12 C13 0.2(7) . . . . ?
C10 C11 C12 C13 -178.3(6) . . . . ?
N3 C11 C12 C15 178.1(6) . . . . ?
C10 C11 C12 C15 -0.3(10) . . . . ?
N3 N4 C13 C12 0.6(7) . . . . ?
B1 N4 C13 C12 178.1(6) . . . . ?
N3 N4 C13 C14 -175.5(6) . . . . ?
B1 N4 C13 C14 2.0(10) . . . . ?
C11 C12 C13 N4 -0.5(7) . . . . ?
C15 C12 C13 N4 -178.4(6) . . . . ?
C11 C12 C13 C14 175.3(7) . . . . ?
C15 C12 C13 C14 -2.6(12) . . . . ?
N6 N5 C17 C18 -0.7(6) . . . . ?
W1 N5 C17 C18 165.4(4) . . . . ?
N6 N5 C17 C16 178.0(5) . . . . ?
W1 N5 C17 C16 -15.9(9) . . . . ?
N5 C17 C18 C19 0.6(7) . . . . ?
C16 C17 C18 C19 -178.1(6) . . . . ?
N5 C17 C18 C21 -177.5(6) . . . . ?
C16 C17 C18 C21 3.8(11) . . . . ?
N5 N6 C19 C18 -0.2(6) . . . . ?
B1 N6 C19 C18 175.9(5) . . . . ?
N5 N6 C19 C20 -178.7(5) . . . . ?
B1 N6 C19 C20 -2.6(9) . . . . ?
C17 C18 C19 N6 -0.2(6) . . . . ?
C21 C18 C19 N6 178.0(6) . . . . ?
C17 C18 C19 C20 178.1(6) . . . . ?
C21 C18 C19 C20 -3.7(10) . . . . ?
C1 P1 C22 C23 35.1(6) . . . . ?
C28 P1 C22 C23 -69.0(6) . . . . ?
C1 P1 C22 C27 -142.6(5) . . . . ?
C28 P1 C22 C27 113.3(5) . . . . ?
C27 C22 C23 C24 -1.2(10) . . . . ?
P1 C22 C23 C24 -178.9(5) . . . . ?
C22 C23 C24 C25 1.4(11) . . . . ?
C23 C24 C25 C26 -1.4(11) . . . . ?
C24 C25 C26 C27 1.2(12) . . . . ?
C25 C26 C27 C22 -1.1(12) . . . . ?
C23 C22 C27 C26 1.0(10) . . . . ?
P1 C22 C27 C26 178.9(6) . . . . ?
C1 P1 C28 C33 70.2(6) . . . . ?
C22 P1 C28 C33 179.3(5) . . . . ?
C1 P1 C28 C29 -111.9(6) . . . . ?
C22 P1 C28 C29 -2.8(6) . . . . ?
C33 C28 C29 C30 -1.8(10) . . . . ?
P1 C28 C29 C30 -179.7(6) . . . . ?
C28 C29 C30 C31 2.4(12) . . . . ?
C29 C30 C31 C32 -2.2(12) . . . . ?
C30 C31 C32 C33 1.3(11) . . . . ?
C29 C28 C33 C32 1.0(10) . . . . ?
P1 C28 C33 C32 179.0(5) . . . . ?
C31 C32 C33 C28 -0.7(11) . . . . ?

loop_
_platon_squeeze_void_nr
_platon_squeeze_void_average_x
_platon_squeeze_void_average_y
_platon_squeeze_void_average_z
_platon_squeeze_void_volume
_platon_squeeze_void_count_electrons
_platon_squeeze_void_content
1 -0.023 0.000 0.261 374 111 ' '
2 0.023 0.000 0.761 374 111 ' '
